data_1550737
loop_
_publ_author_name
'Xie, Jie-Ling'
'Huang, Zhao-Qian'
'Wang, Bin'
'Chen, Wei-Jun'
'Lu, Wen-Xiu'
'Liu, Xin'
'Song, Jun-Ling'

_publ_section_title
;
 New lead-free perovskite Rb<sub>7</sub>Bi<sub>3</sub>Cl<sub>16</sub>
 nanocrystals with blue luminescence and excellent moisture-stability.
;
_journal_issue 14
_journal_name_full Nanoscale
_journal_page_first 6719
_journal_page_last 6726
_journal_paper_doi 10.1039/c9nr00600a
_journal_volume 11
_journal_year 2019
_chemical_formula_sum 'Bi3 Cl16 Rb7'
_chemical_formula_weight 1792.43
_space_group_crystal_system trigonal
_space_group_IT_number 163
_space_group_name_Hall '-P 3 2c'
_space_group_name_H-M_alt 'P -3 1 c'
_symmetry_space_group_name_Hall '-P 3 2c'
_symmetry_space_group_name_H-M 'P -3 1 c'
_audit_creation_method SHELXL-2016/6
_audit_update_record
;
2019-01-21 deposited with the CCDC.    2019-03-11 downloaded from the CCDC.
;
_cell_angle_alpha 90
_cell_angle_beta 90
_cell_angle_gamma 120
_cell_formula_units_Z 2
_cell_length_a 7.5561(3)
_cell_length_b 7.5561(3)
_cell_length_c 34.3002(16)
_cell_measurement_reflns_used 1172
_cell_measurement_temperature 273(2)
_cell_measurement_theta_max 26.32
_cell_measurement_theta_min 3.11
_cell_volume 1695.99(12)
_computing_cell_refinement 'Bruker APEX2(Bruker AXS Inc., 2015)'
_computing_data_collection 'Bruker APEX2(Bruker AXS Inc., 2015)'
_computing_data_reduction 'Bruker APEX2(Bruker AXS Inc., 2015)'
_computing_molecular_graphics 'SHELXL-2016/6 (Sheldrick, 2016)'
_computing_publication_material 'SHELXL-2016/6 (Sheldrick, 2016)'
_computing_structure_refinement 'SHELXL-2016/6 (Sheldrick, 2016)'
_computing_structure_solution 'SHELXT 2014/5 (Sheldrick, 2014)'
_diffrn_ambient_temperature 273(2)
_diffrn_measured_fraction_theta_full 0.998
_diffrn_measured_fraction_theta_max 0.998
_diffrn_measurement_device_type 'Bruker D8 VENTURE'
_diffrn_measurement_method dtprofit.ref
_diffrn_radiation_type MoK\a
_diffrn_radiation_wavelength 0.71073
_diffrn_reflns_av_R_equivalents 0.0604
_diffrn_reflns_av_unetI/netI 0.0247
_diffrn_reflns_Laue_measured_fraction_full 0.998
_diffrn_reflns_Laue_measured_fraction_max 0.998
_diffrn_reflns_limit_h_max 9
_diffrn_reflns_limit_h_min -8
_diffrn_reflns_limit_k_max 9
_diffrn_reflns_limit_k_min -9
_diffrn_reflns_limit_l_max 42
_diffrn_reflns_limit_l_min -42
_diffrn_reflns_number 16424
_diffrn_reflns_point_group_measured_fraction_full 0.998
_diffrn_reflns_point_group_measured_fraction_max 0.998
_diffrn_reflns_theta_full 25.242
_diffrn_reflns_theta_max 26.316
_diffrn_reflns_theta_min 3.113
_diffrn_source 'fine-focus sealed tube'
_exptl_absorpt_coefficient_mu 26.763
_exptl_absorpt_correction_T_max 0.0195
_exptl_absorpt_correction_T_min 0.0027
_exptl_absorpt_correction_type multi-scan
_exptl_absorpt_process_details 'SADABS 2014/5'
_exptl_crystal_colour colorless
_exptl_crystal_density_diffrn 3.510
_exptl_crystal_density_method 'not measured'
_exptl_crystal_description bulk
_exptl_crystal_F_000 1560
_exptl_crystal_size_max 0.25
_exptl_crystal_size_mid 0.2
_exptl_crystal_size_min 0.1
_exptl_transmission_factor_max 0.0195
_exptl_transmission_factor_min 0.0027
_refine_diff_density_max 1.847
_refine_diff_density_min -1.824
_refine_diff_density_rms 0.206
_refine_ls_extinction_coef 0.0042(3)
_refine_ls_extinction_expression Fc^*^=kFc[1+0.001xFc^2^\l^3^/sin(2\q)]^-1/4^
_refine_ls_extinction_method 'SHELXL-2016/6 (Sheldrick 2016)'
_refine_ls_goodness_of_fit_ref 1.065
_refine_ls_hydrogen_treatment undef
_refine_ls_matrix_type full
_refine_ls_number_parameters 84
_refine_ls_number_reflns 1172
_refine_ls_number_restraints 0
_refine_ls_restrained_S_all 1.065
_refine_ls_R_factor_all 0.0469
_refine_ls_R_factor_gt 0.0432
_refine_ls_shift/su_max 0.000
_refine_ls_shift/su_mean 0.000
_refine_ls_structure_factor_coef Fsqd
_refine_ls_weighting_details 'w=1/[\s^2^(Fo^2^)+(0.0476P)^2^+27.0489P] where P=(Fo^2^+2Fc^2^)/3'
_refine_ls_weighting_scheme calc
_refine_ls_wR_factor_gt 0.1053
_refine_ls_wR_factor_ref 0.1081
_reflns_Friedel_coverage 0.000
_reflns_number_gt 1079
_reflns_number_total 1172
_reflns_threshold_expression 'I > 2\s(I)'
_cod_data_source_file c9nr00600a2.cif
_cod_data_source_block 1_a
_cod_depositor_comments 'Adding full bibliography for 1550737.cif.'
_cod_original_cell_volume 1695.99(16)
_cod_database_code 1550737
_shelx_shelxl_version_number 2016/6
_shelx_space_group_comment
;
The symmetry employed for this shelxl refinement is uniquely defined
by the following loop, which should always be used as a source of
symmetry information in preference to the above space-group names.
They are only intended as comments.
;
_shelx_estimated_absorpt_t_min 0.0027
_shelx_estimated_absorpt_t_max 0.0195

loop_
_space_group_symop_operation_xyz
'x, y, z'
'-y, x-y, z'
'-x+y, -x, z'
'-y, -x, -z+1/2'
'x, x-y, -z+1/2'
'-x+y, y, -z+1/2'
'-x, -y, -z'
'y, -x+y, -z'
'x-y, x, -z'
'y, x, z-1/2'
'-x, -x+y, z-1/2'
'x-y, -y, z-1/2'

loop_
_atom_site_label
_atom_site_type_symbol
_atom_site_fract_x
_atom_site_fract_y
_atom_site_fract_z
_atom_site_U_iso_or_equiv
_atom_site_adp_type
_atom_site_occupancy
_atom_site_site_symmetry_order
_atom_site_calc_flag
_atom_site_refinement_flags_posn
_atom_site_refinement_flags_adp
_atom_site_refinement_flags_occupancy
_atom_site_disorder_assembly
_atom_site_disorder_group
Bi1 Bi 0.000000 0.000000 0.500000 0.0415(3) Uani 1 6 d S T P . .
Cl1 Cl 0.3330(6) 0.2030(9) 0.45506(15) 0.1093(17) Uani 1 1 d . . . . .
Bi2 Bi 0.333333 0.666667 0.18448(2) 0.0351(3) Uani 1 3 d S T P . .
Cl2 Cl 0.6155(16) 0.8077(8) 0.250000 0.047(3) Uani 0.3333 2 d S T P A .
Cl3 Cl 0.0525(17) 0.5263(8) 0.250000 0.057(3) Uani 0.3333 2 d S T P A .
Cl4 Cl 0.3493(12) 1.0321(11) 0.1851(2) 0.0420(15) Uani 0.3333 1 d . . P A -1
Cl5 Cl 0.3491(12) 0.3152(11) 0.1844(2) 0.0440(16) Uani 0.3333 1 d . . P A -1
Cl6 Cl 0.0834(15) 0.5392(16) 0.1271(3) 0.063(2) Uani 0.3333 1 d . . P A -1
Cl7 Cl 0.6307(15) 0.8152(15) 0.1359(4) 0.071(3) Uani 0.3333 1 d . . P A -1
Rb1 Rb 0.000000 0.000000 0.250000 0.0460(8) Uani 0.6667 6 d S T P . .
Rb2 Rb 0.333333 0.666667 0.46475(7) 0.0701(6) Uani 1 3 d S T P . .
Rb3 Rb 0.000000 0.000000 0.37815(7) 0.0493(6) Uani 0.6667 3 d S T P . .
Rb4 Rb 0.5755(5) 0.2871(5) 0.38461(9) 0.0433(7) Uani 0.3333 1 d . . P . .
Rb5 Rb -0.2804(3) 0.2804(3) 0.250000 0.0427(9) Uani 0.3333 2 d S T P A .

loop_
_atom_site_aniso_label
_atom_site_aniso_U_11
_atom_site_aniso_U_22
_atom_site_aniso_U_33
_atom_site_aniso_U_23
_atom_site_aniso_U_13
_atom_site_aniso_U_12
Bi1 0.0329(4) 0.0329(4) 0.0586(6) 0.000 0.000 0.01644(18)
Cl1 0.0411(18) 0.144(4) 0.106(3) 0.003(3) 0.002(2) 0.018(2)
Bi2 0.0383(3) 0.0383(3) 0.0289(4) 0.000 0.000 0.01913(15)
Cl2 0.043(6) 0.041(4) 0.058(7) -0.003(4) 0.000 0.021(3)
Cl3 0.035(5) 0.078(7) 0.043(6) -0.002(5) 0.000 0.017(3)
Cl4 0.051(4) 0.041(4) 0.038(3) 0.000(3) -0.001(3) 0.026(3)
Cl5 0.055(4) 0.039(4) 0.042(4) 0.002(3) 0.001(3) 0.027(3)
Cl6 0.058(5) 0.081(6) 0.045(5) -0.006(4) -0.016(4) 0.031(5)
Cl7 0.067(6) 0.054(5) 0.098(8) 0.021(5) 0.043(5) 0.035(5)
Rb1 0.0523(13) 0.0523(13) 0.0336(17) 0.000 0.000 0.0261(6)
Rb2 0.0731(9) 0.0731(9) 0.0641(15) 0.000 0.000 0.0366(5)
Rb3 0.0600(10) 0.0600(10) 0.0280(12) 0.000 0.000 0.0300(5)
Rb4 0.0491(14) 0.047(2) 0.0392(15) 0.0024(12) 0.0022(11) 0.0279(19)
Rb5 0.0373(14) 0.0373(14) 0.051(2) -0.0008(14) -0.0008(14) 0.0167(16)

loop_
_atom_type_symbol
_atom_type_description
_atom_type_scat_dispersion_real
_atom_type_scat_dispersion_imag
_atom_type_scat_source
Bi Bi -4.1077 10.2566 'International Tables Vol C Tables 4.2.6.8 and 6.1.1.4'
Cl Cl 0.1484 0.1585 'International Tables Vol C Tables 4.2.6.8 and 6.1.1.4'
Rb Rb -0.9393 2.9676 'International Tables Vol C Tables 4.2.6.8 and 6.1.1.4'

loop_
_geom_angle_atom_site_label_1
_geom_angle_atom_site_label_2
_geom_angle_atom_site_label_3
_geom_angle
_geom_angle_site_symmetry_1
_geom_angle_site_symmetry_3
Cl1 Bi1 Cl1 180.00(12) 9_556 3
Cl1 Bi1 Cl1 90.29(14) 9_556 8_556
Cl1 Bi1 Cl1 89.71(14) 3 8_556
Cl1 Bi1 Cl1 89.71(14) 9_556 2
Cl1 Bi1 Cl1 90.29(14) 3 2
Cl1 Bi1 Cl1 180.00(18) 8_556 2
Cl1 Bi1 Cl1 90.29(14) 9_556 7_556
Cl1 Bi1 Cl1 89.71(14) 3 7_556
Cl1 Bi1 Cl1 90.29(14) 8_556 7_556
Cl1 Bi1 Cl1 89.71(14) 2 7_556
Cl1 Bi1 Cl1 89.71(14) 9_556 .
Cl1 Bi1 Cl1 90.29(14) 3 .
Cl1 Bi1 Cl1 89.71(14) 8_556 .
Cl1 Bi1 Cl1 90.29(14) 2 .
Cl1 Bi1 Cl1 180.0 7_556 .
Cl1 Bi1 Rb3 125.06(10) 9_556 .
Cl1 Bi1 Rb3 54.94(10) 3 .
Cl1 Bi1 Rb3 125.06(10) 8_556 .
Cl1 Bi1 Rb3 54.94(10) 2 .
Cl1 Bi1 Rb3 125.06(10) 7_556 .
Cl1 Bi1 Rb3 54.94(10) . .
Cl1 Bi1 Rb3 54.94(10) 9_556 7_556
Cl1 Bi1 Rb3 125.06(10) 3 7_556
Cl1 Bi1 Rb3 54.94(10) 8_556 7_556
Cl1 Bi1 Rb3 125.06(10) 2 7_556
Cl1 Bi1 Rb3 54.94(10) 7_556 7_556
Cl1 Bi1 Rb3 125.06(10) . 7_556
Rb3 Bi1 Rb3 180.0 . 7_556
Cl1 Bi1 Rb2 62.68(14) 9_556 7_666
Cl1 Bi1 Rb2 117.32(14) 3 7_666
Cl1 Bi1 Rb2 50.91(14) 8_556 7_666
Cl1 Bi1 Rb2 129.09(14) 2 7_666
Cl1 Bi1 Rb2 128.99(11) 7_556 7_666
Cl1 Bi1 Rb2 51.01(11) . 7_666
Rb3 Bi1 Rb2 105.49(3) . 7_666
Rb3 Bi1 Rb2 74.51(3) 7_556 7_666
Cl1 Bi1 Rb2 117.32(14) 9_556 1_445
Cl1 Bi1 Rb2 62.68(14) 3 1_445
Cl1 Bi1 Rb2 129.09(14) 8_556 1_445
Cl1 Bi1 Rb2 50.91(14) 2 1_445
Cl1 Bi1 Rb2 51.01(11) 7_556 1_445
Cl1 Bi1 Rb2 128.99(11) . 1_445
Rb3 Bi1 Rb2 74.51(3) . 1_445
Rb3 Bi1 Rb2 105.49(3) 7_556 1_445
Rb2 Bi1 Rb2 180.0 7_666 1_445
Cl1 Bi1 Rb2 128.99(11) 9_556 7_556
Cl1 Bi1 Rb2 51.01(11) 3 7_556
Cl1 Bi1 Rb2 62.68(14) 8_556 7_556
Cl1 Bi1 Rb2 117.32(14) 2 7_556
Cl1 Bi1 Rb2 50.91(14) 7_556 7_556
Cl1 Bi1 Rb2 129.09(14) . 7_556
Rb3 Bi1 Rb2 105.49(3) . 7_556
Rb3 Bi1 Rb2 74.51(3) 7_556 7_556
Rb2 Bi1 Rb2 113.14(2) 7_666 7_556
Rb2 Bi1 Rb2 66.86(2) 1_445 7_556
Cl1 Bi1 Rb2 51.01(11) 9_556 .
Cl1 Bi1 Rb2 128.99(11) 3 .
Cl1 Bi1 Rb2 117.32(14) 8_556 .
Cl1 Bi1 Rb2 62.68(14) 2 .
Cl1 Bi1 Rb2 129.09(14) 7_556 .
Cl1 Bi1 Rb2 50.91(14) . .
Rb3 Bi1 Rb2 74.51(3) . .
Rb3 Bi1 Rb2 105.49(3) 7_556 .
Rb2 Bi1 Rb2 66.86(2) 7_666 .
Rb2 Bi1 Rb2 113.14(2) 1_445 .
Rb2 Bi1 Rb2 180.0 7_556 .
Bi1 Cl1 Rb4 155.7(2) . .
Bi1 Cl1 Rb3 85.28(10) . .
Rb4 Cl1 Rb3 72.53(13) . .
Bi1 Cl1 Rb4 170.83(18) . 3_665
Rb4 Cl1 Rb4 15.66(9) . 3_665
Rb3 Cl1 Rb4 85.63(13) . 3_665
Bi1 Cl1 Rb2 92.78(15) . .
Rb4 Cl1 Rb2 100.05(17) . .
Rb3 Cl1 Rb2 98.80(14) . .
Rb4 Cl1 Rb2 89.75(14) 3_665 .
Bi1 Cl1 Rb2 92.68(14) . 7_666
Rb4 Cl1 Rb2 107.67(13) . 7_666
Rb3 Cl1 Rb2 170.8(2) . 7_666
Rb4 Cl1 Rb2 96.13(11) 3_665 7_666
Rb2 Cl1 Rb2 90.22(13) . 7_666
Bi1 Cl1 Rb4 159.3(2) . 2_655
Rb4 Cl1 Rb4 14.34(8) . 2_655
Rb3 Cl1 Rb4 84.48(13) . 2_655
Rb4 Cl1 Rb4 16.86(8) 3_665 2_655
Rb2 Cl1 Rb4 106.56(15) . 2_655
Rb2 Cl1 Rb4 94.59(11) 7_666 2_655
Cl6 Bi2 Cl7 89.2(4) . .
Cl6 Bi2 Cl4 92.2(3) . .
Cl7 Bi2 Cl4 88.7(3) . .
Cl6 Bi2 Cl5 91.0(3) . .
Cl7 Bi2 Cl5 88.3(3) . .
Cl4 Bi2 Cl5 175.6(2) . .
Cl6 Bi2 Cl3 142.5(3) . 2_665
Cl7 Bi2 Cl3 105.2(3) . 2_665
Cl4 Bi2 Cl3 121.9(2) . 2_665
Cl5 Bi2 Cl3 56.0(2) . 2_665
Cl6 Bi2 Cl3 101.0(3) . .
Cl7 Bi2 Cl3 169.8(3) . .
Cl4 Bi2 Cl3 91.04(15) . .
Cl5 Bi2 Cl3 91.40(16) . .
Cl3 Bi2 Cl3 66.5(3) 2_665 .
Cl6 Bi2 Cl3 143.3(3) . 3_565
Cl7 Bi2 Cl3 105.3(3) . 3_565
Cl4 Bi2 Cl3 55.5(2) . 3_565
Cl5 Bi2 Cl3 122.4(2) . 3_565
Cl3 Bi2 Cl3 66.5(3) 2_665 3_565
Cl3 Bi2 Cl3 66.5(3) . 3_565
Cl6 Bi2 Cl2 179.5(3) . .
Cl7 Bi2 Cl2 91.1(3) . .
Cl4 Bi2 Cl2 88.22(15) . .
Cl5 Bi2 Cl2 88.64(16) . .
Cl3 Bi2 Cl2 36.96(9) 2_665 .
Cl3 Bi2 Cl2 78.7(2) . .
Cl3 Bi2 Cl2 36.96(9) 3_565 .
Cl6 Bi2 Cl2 113.3(3) . 2_665
Cl7 Bi2 Cl2 138.1(2) . 2_665
Cl4 Bi2 Cl2 57.1(2) . 2_665
Cl5 Bi2 Cl2 124.2(2) . 2_665
Cl3 Bi2 Cl2 78.7(2) 2_665 2_665
Cl3 Bi2 Cl2 36.96(9) . 2_665
Cl3 Bi2 Cl2 36.96(9) 3_565 2_665
Cl2 Bi2 Cl2 66.7(3) . 2_665
Cl6 Bi2 Cl2 112.8(3) . 3_565
Cl7 Bi2 Cl2 138.0(2) . 3_565
Cl4 Bi2 Cl2 123.7(2) . 3_565
Cl5 Bi2 Cl2 57.5(2) . 3_565
Cl3 Bi2 Cl2 36.96(9) 2_665 3_565
Cl3 Bi2 Cl2 36.96(9) . 3_565
Cl3 Bi2 Cl2 78.7(2) 3_565 3_565
Cl2 Bi2 Cl2 66.7(3) . 3_565
Cl2 Bi2 Cl2 66.7(3) 2_665 3_565
Cl3 Cl2 Cl3 119.5(9) 2_665 3_565
Cl3 Cl2 Rb1 120.2(4) 2_665 1_665
Cl3 Cl2 Rb1 120.2(4) 3_565 1_665
Cl3 Cl2 Bi2 71.4(3) 2_665 4_665
Cl3 Cl2 Bi2 71.4(3) 3_565 4_665
Rb1 Cl2 Bi2 129.41(16) 1_665 4_665
Cl3 Cl2 Bi2 71.4(3) 2_665 .
Cl3 Cl2 Bi2 71.4(3) 3_565 .
Rb1 Cl2 Bi2 129.41(16) 1_665 .
Bi2 Cl2 Bi2 101.2(3) 4_665 .
Cl3 Cl2 Rb5 42.3(3) 2_665 2_665
Cl3 Cl2 Rb5 161.9(6) 3_565 2_665
Rb1 Cl2 Rb5 77.90(19) 1_665 2_665
Bi2 Cl2 Rb5 97.65(10) 4_665 2_665
Bi2 Cl2 Rb5 97.65(10) . 2_665
Cl3 Cl2 Rb5 161.9(6) 2_665 1_665
Cl3 Cl2 Rb5 42.3(3) 3_565 1_665
Rb1 Cl2 Rb5 77.90(19) 1_665 1_665
Bi2 Cl2 Rb5 97.65(10) 4_665 1_665
Bi2 Cl2 Rb5 97.65(10) . 1_665
Rb5 Cl2 Rb5 155.8(4) 2_665 1_665
Cl3 Cl2 Rb5 24.8(3) 2_665 3
Cl3 Cl2 Rb5 144.4(6) 3_565 3
Rb1 Cl2 Rb5 95.41(17) 1_665 3
Bi2 Cl2 Rb5 86.57(12) 4_665 3
Bi2 Cl2 Rb5 86.57(12) . 3
Rb5 Cl2 Rb5 17.51(12) 2_665 3
Rb5 Cl2 Rb5 173.3(3) 1_665 3
Cl3 Cl2 Rb5 144.4(6) 2_665 3_565
Cl3 Cl2 Rb5 24.8(3) 3_565 3_565
Rb1 Cl2 Rb5 95.41(17) 1_665 3_565
Bi2 Cl2 Rb5 86.57(12) 4_665 3_565
Bi2 Cl2 Rb5 86.57(12) . 3_565
Rb5 Cl2 Rb5 173.3(3) 2_665 3_565
Rb5 Cl2 Rb5 17.51(12) 1_665 3_565
Rb5 Cl2 Rb5 169.2(3) 3 3_565
Cl2 Cl3 Cl2 120.5(9) 2_665 3_565
Cl2 Cl3 Rb5 104.4(4) 2_665 2_565
Cl2 Cl3 Rb5 135.2(5) 3_565 2_565
Cl2 Cl3 Rb5 135.2(5) 2_665 .
Cl2 Cl3 Rb5 104.4(4) 3_565 .
Rb5 Cl3 Rb5 30.8(3) 2_565 .
Cl2 Cl3 Bi2 71.7(3) 2_665 4_665
Cl2 Cl3 Bi2 71.7(3) 3_565 4_665
Rb5 Cl3 Bi2 127.61(14) 2_565 4_665
Rb5 Cl3 Bi2 127.61(14) . 4_665
Cl2 Cl3 Bi2 71.7(3) 2_665 .
Cl2 Cl3 Bi2 71.7(3) 3_565 .
Rb5 Cl3 Bi2 127.61(14) 2_565 .
Rb5 Cl3 Bi2 127.61(14) . .
Bi2 Cl3 Bi2 101.5(3) 4_665 .
Cl2 Cl3 Rb5 119.8(4) 2_665 3_455
Cl2 Cl3 Rb5 119.8(4) 3_565 3_455
Rb5 Cl3 Rb5 15.40(13) 2_565 3_455
Rb5 Cl3 Rb5 15.40(13) . 3_455
Bi2 Cl3 Rb5 129.27(17) 4_665 3_455
Bi2 Cl3 Rb5 129.27(17) . 3_455
Cl2 Cl3 Rb1 35.0(3) 2_665 1_565
Cl2 Cl3 Rb1 155.4(6) 3_565 1_565
Rb5 Cl3 Rb1 69.41(14) 2_565 1_565
Rb5 Cl3 Rb1 100.2(3) . 1_565
Bi2 Cl3 Rb1 93.29(9) 4_665 1_565
Bi2 Cl3 Rb1 93.29(9) . 1_565
Rb5 Cl3 Rb1 84.80(16) 3_455 1_565
Cl2 Cl3 Rb1 155.4(6) 2_665 .
Cl2 Cl3 Rb1 35.0(3) 3_565 .
Rb5 Cl3 Rb1 100.2(3) 2_565 .
Rb5 Cl3 Rb1 69.41(14) . .
Bi2 Cl3 Rb1 93.29(9) 4_665 .
Bi2 Cl3 Rb1 93.29(9) . .
Rb5 Cl3 Rb1 84.80(16) 3_455 .
Rb1 Cl3 Rb1 169.6(3) 1_565 .
Bi2 Cl5 Rb1 106.8(2) . .
Cl2 Rb1 Cl2 120.000(1) 3_565 1_445
Cl2 Rb1 Cl2 120.000(1) 3_565 2_655
Cl2 Rb1 Cl2 120.000(1) 1_445 2_655
Cl2 Rb1 Cl5 52.35(13) 3_565 .
Cl2 Rb1 Cl5 132.56(13) 1_445 .
Cl2 Rb1 Cl5 86.24(13) 2_655 .
Cl2 Rb1 Rb5 60.000(1) 3_565 3
Cl2 Rb1 Rb5 180.0 1_445 3
Cl2 Rb1 Rb5 60.0 2_655 3
Cl5 Rb1 Rb5 47.44(13) . 3
Cl2 Rb1 Rb5 180.0 3_565 2
Cl2 Rb1 Rb5 60.000(1) 1_445 2
Cl2 Rb1 Rb5 60.0 2_655 2
Cl5 Rb1 Rb5 127.65(12) . 2
Rb5 Rb1 Rb5 120.0 3 2
Cl2 Rb1 Rb5 60.000(1) 3_565 .
Cl2 Rb1 Rb5 60.0 1_445 .
Cl2 Rb1 Rb5 180.0 2_655 .
Cl5 Rb1 Rb5 93.76(13) . .
Rb5 Rb1 Rb5 120.0 3 .
Rb5 Rb1 Rb5 120.0 2 .
Cl2 Rb1 Cl3 95.20(17) 3_565 3
Cl2 Rb1 Cl3 144.80(17) 1_445 3
Cl2 Rb1 Cl3 24.80(17) 2_655 3
Cl5 Rb1 Cl3 68.21(17) . 3
Rb5 Rb1 Cl3 35.20(17) 3 3
Rb5 Rb1 Cl3 84.80(17) 2 3
Rb5 Rb1 Cl3 155.20(17) . 3
Cl2 Rb1 Cl3 144.80(17) 3_565 1_545
Cl2 Rb1 Cl3 95.20(17) 1_445 1_545
Cl2 Rb1 Cl3 24.80(17) 2_655 1_545
Cl5 Rb1 Cl3 104.61(17) . 1_545
Rb5 Rb1 Cl3 84.80(17) 3 1_545
Rb5 Rb1 Cl3 35.20(17) 2 1_545
Rb5 Rb1 Cl3 155.20(17) . 1_545
Cl3 Rb1 Cl3 49.6(3) 3 1_545
Cl2 Rb1 Cl3 24.80(17) 3_565 2_665
Cl2 Rb1 Cl3 144.80(17) 1_445 2_665
Cl2 Rb1 Cl3 95.20(17) 2_655 2_665
Cl5 Rb1 Cl3 42.76(13) . 2_665
Rb5 Rb1 Cl3 35.20(17) 3 2_665
Rb5 Rb1 Cl3 155.20(17) 2 2_665
Rb5 Rb1 Cl3 84.80(17) . 2_665
Cl3 Rb1 Cl3 70.4(3) 3 2_665
Cl3 Rb1 Cl3 120.0 1_545 2_665
Cl2 Rb1 Cl3 144.80(17) 3_565 2
Cl2 Rb1 Cl3 24.80(17) 1_445 2
Cl2 Rb1 Cl3 95.20(17) 2_655 2
Cl5 Rb1 Cl3 138.25(13) . 2
Rb5 Rb1 Cl3 155.20(17) 3 2
Rb5 Rb1 Cl3 35.20(17) 2 2
Rb5 Rb1 Cl3 84.80(17) . 2
Cl3 Rb1 Cl3 120.0 3 2
Cl3 Rb1 Cl3 70.4(3) 1_545 2
Cl3 Rb1 Cl3 169.6(3) 2_665 2
Cl2 Rb1 Cl3 24.80(16) 3_565 .
Cl2 Rb1 Cl3 95.20(16) 1_445 .
Cl2 Rb1 Cl3 144.80(17) 2_655 .
Cl5 Rb1 Cl3 67.99(17) . .
Rb5 Rb1 Cl3 84.80(17) 3 .
Rb5 Rb1 Cl3 155.20(17) 2 .
Rb5 Rb1 Cl3 35.20(17) . .
Cl3 Rb1 Cl3 120.0 3 .
Cl3 Rb1 Cl3 169.6(3) 1_545 .
Cl3 Rb1 Cl3 49.6(3) 2_665 .
Cl3 Rb1 Cl3 120.0 2 .
Cl1 Rb2 Cl1 119.12(3) 3_565 2_665
Cl1 Rb2 Cl1 119.12(3) 3_565 .
Cl1 Rb2 Cl1 119.12(3) 2_665 .
Cl1 Rb2 Cl1 65.06(15) 3_565 8_566
Cl1 Rb2 Cl1 89.78(13) 2_665 8_566
Cl1 Rb2 Cl1 130.32(10) . 8_566
Cl1 Rb2 Cl1 130.32(10) 3_565 7_666
Cl1 Rb2 Cl1 65.06(15) 2_665 7_666
Cl1 Rb2 Cl1 89.78(13) . 7_666
Cl1 Rb2 Cl1 65.51(12) 8_566 7_666
Cl1 Rb2 Cl1 89.78(13) 3_565 9_556
Cl1 Rb2 Cl1 130.32(10) 2_665 9_556
Cl1 Rb2 Cl1 65.06(15) . 9_556
Cl1 Rb2 Cl1 65.51(12) 8_566 9_556
Cl1 Rb2 Cl1 65.51(12) 7_666 9_556
Cl1 Rb2 Bi1 36.31(7) 3_565 1_565
Cl1 Rb2 Bi1 91.48(6) 2_665 1_565
Cl1 Rb2 Bi1 148.85(7) . 1_565
Cl1 Rb2 Bi1 36.31(7) 8_566 1_565
Cl1 Rb2 Bi1 98.94(10) 7_666 1_565
Cl1 Rb2 Bi1 91.42(10) 9_556 1_565
Cl1 Rb2 Bi1 148.85(7) 3_565 1_665
Cl1 Rb2 Bi1 36.31(7) 2_665 1_665
Cl1 Rb2 Bi1 91.48(6) . 1_665
Cl1 Rb2 Bi1 91.42(10) 8_566 1_665
Cl1 Rb2 Bi1 36.31(7) 7_666 1_665
Cl1 Rb2 Bi1 98.94(10) 9_556 1_665
Bi1 Rb2 Bi1 113.14(2) 1_565 1_665
Cl1 Rb2 Bi1 91.48(6) 3_565 .
Cl1 Rb2 Bi1 148.85(7) 2_665 .
Cl1 Rb2 Bi1 36.31(7) . .
Cl1 Rb2 Bi1 98.94(10) 8_566 .
Cl1 Rb2 Bi1 91.42(10) 7_666 .
Cl1 Rb2 Bi1 36.31(7) 9_556 .
Bi1 Rb2 Bi1 113.14(2) 1_565 .
Bi1 Rb2 Bi1 113.14(2) 1_665 .
Cl1 Rb2 Rb4 44.72(8) 3_565 2
Cl1 Rb2 Rb4 135.19(10) 2_665 2
Cl1 Rb2 Rb4 80.97(8) . 2
Cl1 Rb2 Rb4 107.22(10) 8_566 2
Cl1 Rb2 Rb4 159.66(10) 7_666 2
Cl1 Rb2 Rb4 94.15(10) 9_556 2
Bi1 Rb2 Rb4 80.74(4) 1_565 2
Bi1 Rb2 Rb4 160.49(6) 1_665 2
Bi1 Rb2 Rb4 70.43(4) . 2
Cl1 Rb2 Rb4 80.97(8) 3_565 1_565
Cl1 Rb2 Rb4 44.72(8) 2_665 1_565
Cl1 Rb2 Rb4 135.19(10) . 1_565
Cl1 Rb2 Rb4 94.15(9) 8_566 1_565
Cl1 Rb2 Rb4 107.22(10) 7_666 1_565
Cl1 Rb2 Rb4 159.66(10) 9_556 1_565
Bi1 Rb2 Rb4 70.43(4) 1_565 1_565
Bi1 Rb2 Rb4 80.74(4) 1_665 1_565
Bi1 Rb2 Rb4 160.49(6) . 1_565
Rb4 Rb2 Rb4 91.93(6) 2 1_565
Cl1 Rb2 Rb4 135.19(10) 3_565 3_665
Cl1 Rb2 Rb4 80.97(8) 2_665 3_665
Cl1 Rb2 Rb4 44.72(8) . 3_665
Cl1 Rb2 Rb4 159.66(10) 8_566 3_665
Cl1 Rb2 Rb4 94.15(9) 7_666 3_665
Cl1 Rb2 Rb4 107.22(10) 9_556 3_665
Bi1 Rb2 Rb4 160.49(6) 1_565 3_665
Bi1 Rb2 Rb4 70.43(4) 1_665 3_665
Bi1 Rb2 Rb4 80.74(4) . 3_665
Rb4 Rb2 Rb4 91.93(6) 2 3_665
Rb4 Rb2 Rb4 91.93(6) 1_565 3_665
Cl1 Rb3 Cl1 67.31(12) 2 3
Cl1 Rb3 Cl1 67.31(12) 2 .
Cl1 Rb3 Cl1 67.31(12) 3 .
Cl1 Rb3 Rb4 101.62(12) 2 3
Cl1 Rb3 Rb4 47.25(9) 3 3
Cl1 Rb3 Rb4 109.99(12) . 3
Cl1 Rb3 Rb4 47.25(9) 2 2
Cl1 Rb3 Rb4 109.99(12) 3 2
Cl1 Rb3 Rb4 101.62(12) . 2
Rb4 Rb3 Rb4 119.658(13) 3 2
Cl1 Rb3 Rb4 109.99(12) 2 .
Cl1 Rb3 Rb4 101.62(12) 3 .
Cl1 Rb3 Rb4 47.25(9) . .
Rb4 Rb3 Rb4 119.658(12) 3 .
Rb4 Rb3 Rb4 119.657(13) 2 .
Cl1 Rb3 Bi1 39.78(8) 2 .
Cl1 Rb3 Bi1 39.78(8) 3 .
Cl1 Rb3 Bi1 39.78(8) . .
Rb4 Rb3 Bi1 86.63(6) 3 .
Rb4 Rb3 Bi1 86.63(6) 2 .
Rb4 Rb3 Bi1 86.63(6) . .
Cl1 Rb3 Rb1 140.22(8) 2 .
Cl1 Rb3 Rb1 140.22(8) 3 .
Cl1 Rb3 Rb1 140.22(8) . .
Rb4 Rb3 Rb1 93.37(6) 3 .
Rb4 Rb3 Rb1 93.37(6) 2 .
Rb4 Rb3 Rb1 93.37(6) . .
Bi1 Rb3 Rb1 180.0 . .
Cl1 Rb3 Rb4 106.95(12) 2 3_665
Cl1 Rb3 Rb4 105.96(11) 3 3_665
Cl1 Rb3 Rb4 47.51(8) . 3_665
Rb4 Rb3 Rb4 126.11(8) 3 3_665
Rb4 Rb3 Rb4 113.32(8) 2 3_665
Rb4 Rb3 Rb4 6.46(8) . 3_665
Bi1 Rb3 Rb4 87.29(5) . 3_665
Rb1 Rb3 Rb4 92.71(5) . 3_665
Cl1 Rb3 Rb4 105.96(11) 2 2_545
Cl1 Rb3 Rb4 47.51(8) 3 2_545
Cl1 Rb3 Rb4 106.95(11) . 2_545
Rb4 Rb3 Rb4 6.46(8) 3 2_545
Rb4 Rb3 Rb4 126.11(8) 2 2_545
Rb4 Rb3 Rb4 113.32(8) . 2_545
Bi1 Rb3 Rb4 87.29(5) . 2_545
Rb1 Rb3 Rb4 92.71(5) . 2_545
Rb4 Rb3 Rb4 119.778(8) 3_665 2_545
Cl1 Rb3 Rb4 47.51(8) 2 1_455
Cl1 Rb3 Rb4 106.95(11) 3 1_455
Cl1 Rb3 Rb4 105.96(11) . 1_455
Rb4 Rb3 Rb4 113.32(8) 3 1_455
Rb4 Rb3 Rb4 6.46(8) 2 1_455
Rb4 Rb3 Rb4 126.11(8) . 1_455
Bi1 Rb3 Rb4 87.29(5) . 1_455
Rb1 Rb3 Rb4 92.71(5) . 1_455
Rb4 Rb3 Rb4 119.778(8) 3_665 1_455
Rb4 Rb3 Rb4 119.778(8) 2_545 1_455
Cl1 Rb3 Rb4 113.81(11) 2 2_655
Cl1 Rb3 Rb4 98.35(11) 3 2_655
Cl1 Rb3 Rb4 48.87(8) . 2_655
Rb4 Rb3 Rb4 113.54(8) 3 2_655
Rb4 Rb3 Rb4 125.90(8) 2 2_655
Rb4 Rb3 Rb4 6.24(8) . 2_655
Bi1 Rb3 Rb4 87.29(5) . 2_655
Rb1 Rb3 Rb4 92.71(5) . 2_655
Rb4 Rb3 Rb4 12.63(6) 3_665 2_655
Rb4 Rb3 Rb4 107.18(6) 2_545 2_655
Rb4 Rb3 Rb4 132.36(6) 1_455 2_655
Rb4 Rb4 Rb4 60.001(2) 3_665 2_655
Rb4 Rb4 Cl1 115.0(2) 3_665 .
Rb4 Rb4 Cl1 121.53(15) 2_655 .
Rb4 Rb4 Cl1 86.3(2) 3_665 2_655
Rb4 Rb4 Cl1 49.37(17) 2_655 2_655
Cl1 Rb4 Cl1 72.85(15) . 2_655
Rb4 Rb4 Cl1 44.12(13) 3_665 3_665
Rb4 Rb4 Cl1 76.8(2) 2_655 3_665
Cl1 Rb4 Cl1 71.51(15) . 3_665
Cl1 Rb4 Cl1 65.71(12) 2_655 3_665
Rb4 Rb4 Rb3 149.3(4) 3_665 .
Rb4 Rb4 Rb3 150.4(4) 2_655 .
Cl1 Rb4 Rb3 60.22(11) . .
Cl1 Rb4 Rb3 117.30(13) 2_655 .
Cl1 Rb4 Rb3 125.48(14) 3_665 .
Rb4 Rb4 Rb5 91.01(6) 3_665 3
Rb4 Rb4 Rb5 91.08(6) 2_655 3
Cl1 Rb4 Rb5 145.11(13) . 3
Cl1 Rb4 Rb5 134.89(11) 2_655 3
Cl1 Rb4 Rb5 133.65(12) 3_665 3
Rb3 Rb4 Rb5 85.44(9) . 3
Rb4 Rb4 Rb3 84.1(3) 3_665 1_655
Rb4 Rb4 Rb3 24.2(3) 2_655 1_655
Cl1 Rb4 Rb3 116.14(15) . 1_655
Cl1 Rb4 Rb3 46.86(9) 2_655 1_655
Cl1 Rb4 Rb3 96.25(12) 3_665 1_655
Rb3 Rb4 Rb3 126.11(8) . 1_655
Rb5 Rb4 Rb3 88.05(7) 3 1_655
Rb4 Rb4 Rb3 23.4(3) 3_665 1_665
Rb4 Rb4 Rb3 83.3(3) 2_655 1_665
Cl1 Rb4 Rb3 106.53(15) . 1_665
Cl1 Rb4 Rb3 104.81(13) 2_655 1_665
Cl1 Rb4 Rb3 46.66(9) 3_665 1_665
Rb3 Rb4 Rb3 125.90(8) . 1_665
Rb5 Rb4 Rb3 87.95(7) 3 1_665
Rb3 Rb4 Rb3 107.18(6) 1_655 1_665
Rb4 Rb4 Rb5 83.83(5) 3_665 1_655
Rb4 Rb4 Rb5 76.45(6) 2_655 1_655
Cl1 Rb4 Rb5 158.32(13) . 1_655
Cl1 Rb4 Rb5 121.40(12) 2_655 1_655
Cl1 Rb4 Rb5 127.95(12) 3_665 1_655
Rb3 Rb4 Rb5 98.12(8) . 1_655
Rb5 Rb4 Rb5 14.63(9) 3 1_655
Rb3 Rb4 Rb5 74.68(8) 1_655 1_655
Rb3 Rb4 Rb5 86.43(6) 1_665 1_655
Rb4 Rb4 Rb5 76.38(6) 3_665 2_665
Rb4 Rb4 Rb5 83.70(6) 2_655 2_665
Cl1 Rb4 Rb5 154.77(14) . 2_665
Cl1 Rb4 Rb5 131.93(11) 2_655 2_665
Cl1 Rb4 Rb5 119.34(12) 3_665 2_665
Rb3 Rb4 Rb5 98.10(8) . 2_665
Rb5 Rb4 Rb5 14.63(9) 3 2_665
Rb3 Rb4 Rb5 86.50(6) 1_655 2_665
Rb3 Rb4 Rb5 74.59(8) 1_665 2_665
Rb5 Rb4 Rb5 14.51(9) 1_655 2_665
Rb4 Rb4 Rb2 131.7(2) 3_665 1_545
Rb4 Rb4 Rb2 84.4(3) 2_655 1_545
Cl1 Rb4 Rb2 55.56(14) . 1_545
Cl1 Rb4 Rb2 45.52(11) 2_655 1_545
Cl1 Rb4 Rb2 100.00(10) 3_665 1_545
Rb3 Rb4 Rb2 73.31(6) . 1_545
Rb5 Rb4 Rb2 123.47(8) 3 1_545
Rb3 Rb4 Rb2 66.49(5) 1_655 1_545
Rb3 Rb4 Rb2 146.37(8) 1_665 1_545
Rb5 Rb4 Rb2 120.66(8) 1_655 1_545
Rb5 Rb4 Rb2 134.67(9) 2_665 1_545
Rb5 Rb5 Rb5 60.001(3) 3_455 2_565
Rb5 Rb5 Cl3 74.60(13) 3_455 3_455
Rb5 Rb5 Cl3 134.60(13) 2_565 3_455
Rb5 Rb5 Cl3 134.61(13) 3_455 .
Rb5 Rb5 Cl3 74.60(13) 2_565 .
Cl3 Rb5 Cl3 150.8(3) 3_455 .
Rb5 Rb5 Cl3 30.001(3) 3_455 2_565
Rb5 Rb5 Cl3 30.001(1) 2_565 2_565
Cl3 Rb5 Cl3 104.60(13) 3_455 2_565
Cl3 Rb5 Cl3 104.60(13) . 2_565
Rb5 Rb5 Cl2 107.9(2) 3_455 1_445
Rb5 Rb5 Cl2 167.9(2) 2_565 1_445
Cl3 Rb5 Cl2 33.3(2) 3_455 1_445
Cl3 Rb5 Cl2 117.5(3) . 1_445
Cl3 Rb5 Cl2 137.9(2) 2_565 1_445
Rb5 Rb5 Cl2 167.9(2) 3_455 3_565
Rb5 Rb5 Cl2 107.9(2) 2_565 3_565
Cl3 Rb5 Cl2 117.5(3) 3_455 3_565
Cl3 Rb5 Cl2 33.3(2) . 3_565
Cl3 Rb5 Cl2 137.9(2) 2_565 3_565
Cl2 Rb5 Cl2 84.2(4) 1_445 3_565
Rb5 Rb5 Rb1 149.999(3) 3_455 .
Rb5 Rb5 Rb1 149.999(3) 2_565 .
Cl3 Rb5 Rb1 75.40(13) 3_455 .
Cl3 Rb5 Rb1 75.40(13) . .
Cl3 Rb5 Rb1 180.0 2_565 .
Cl2 Rb5 Rb1 42.10(19) 1_445 .
Cl2 Rb5 Rb1 42.10(19) 3_565 .
Rb5 Rb5 Cl2 114.59(18) 3_455 2_665
Rb5 Rb5 Cl2 54.59(18) 2_565 2_665
Cl3 Rb5 Cl2 170.8(2) 3_455 2_665
Cl3 Rb5 Cl2 20.01(19) . 2_665
Cl3 Rb5 Cl2 84.59(17) 2_565 2_665
Cl2 Rb5 Cl2 137.51(12) 1_445 2_665
Cl2 Rb5 Cl2 53.3(4) 3_565 2_665
Rb1 Rb5 Cl2 95.41(17) . 2_665
Rb5 Rb5 Cl2 54.59(18) 3_455 2
Rb5 Rb5 Cl2 114.59(18) 2_565 2
Cl3 Rb5 Cl2 20.01(19) 3_455 2
Cl3 Rb5 Cl2 170.8(2) . 2
Cl3 Rb5 Cl2 84.59(18) 2_565 2
Cl2 Rb5 Cl2 53.3(4) 1_445 2
Cl2 Rb5 Cl2 137.51(12) 3_565 2
Rb1 Rb5 Cl2 95.41(17) . 2
Cl2 Rb5 Cl2 169.2(3) 2_665 2
Rb5 Rb5 Rb4 88.94(6) 3_455 6
Rb5 Rb5 Rb4 89.00(6) 2_565 6
Cl3 Rb5 Rb4 90.24(4) 3_455 6
Cl3 Rb5 Rb4 90.36(4) . 6
Cl3 Rb5 Rb4 88.81(6) 2_565 6
Cl2 Rb5 Rb4 90.85(5) 1_445 6
Cl2 Rb5 Rb4 90.93(5) 3_565 6
Rb1 Rb5 Rb4 91.19(6) . 6
Cl2 Rb5 Rb4 89.95(4) 2_665 6
Cl2 Rb5 Rb4 89.83(4) 2 6
Rb5 Rb5 Rb4 89.00(6) 3_455 2
Rb5 Rb5 Rb4 88.94(6) 2_565 2
Cl3 Rb5 Rb4 90.36(4) 3_455 2
Cl3 Rb5 Rb4 90.24(4) . 2
Cl3 Rb5 Rb4 88.81(6) 2_565 2
Cl2 Rb5 Rb4 90.93(5) 1_445 2
Cl2 Rb5 Rb4 90.85(5) 3_565 2
Rb1 Rb5 Rb4 91.19(6) . 2
Cl2 Rb5 Rb4 89.83(4) 2_665 2
Cl2 Rb5 Rb4 89.95(4) 2 2
Rb4 Rb5 Rb4 177.61(12) 6 2

loop_
_geom_bond_atom_site_label_1
_geom_bond_atom_site_label_2
_geom_bond_distance
_geom_bond_site_symmetry_2
Bi1 Cl1 2.684(4) 9_556
Bi1 Cl1 2.684(4) 3
Bi1 Cl1 2.684(4) 8_556
Bi1 Cl1 2.684(4) 2
Bi1 Cl1 2.684(4) 7_556
Bi1 Cl1 2.684(4) .
Bi1 Rb3 4.180(3) .
Bi1 Rb3 4.180(3) 7_556
Bi1 Rb2 4.5269(7) 7_666
Bi1 Rb2 4.5269(7) 1_445
Bi1 Rb2 4.5269(7) 7_556
Bi1 Rb2 4.5270(7) .
Cl1 Rb4 2.904(6) .
Cl1 Rb3 3.433(5) .
Cl1 Rb4 3.469(5) 3_665
Cl1 Rb2 3.518(6) .
Cl1 Rb2 3.523(5) 7_666
Cl1 Rb4 3.555(6) 2_655
Bi2 Cl6 2.560(8) .
Bi2 Cl7 2.561(9) .
Bi2 Cl4 2.703(7) .
Bi2 Cl5 2.717(7) .
Bi2 Cl3 2.903(7) 2_665
Bi2 Cl3 2.903(7) .
Bi2 Cl3 2.903(7) 3_565
Bi2 Cl2 2.908(7) .
Bi2 Cl2 2.908(7) 2_665
Bi2 Cl2 2.908(7) 3_565
Cl2 Cl3 1.842(8) 2_665
Cl2 Cl3 1.842(8) 3_565
Cl2 Rb1 2.516(11) 1_665
Cl2 Rb5 3.250(4) 2_665
Cl2 Rb5 3.250(4) 1_665
Cl2 Rb5 3.7950(11) 3
Cl2 Rb5 3.7949(11) 3_565
Cl3 Rb5 2.260(11) 2_565
Cl3 Rb5 2.260(11) .
Cl3 Rb5 3.218(12) 3_455
Cl3 Rb1 3.7937(10) 1_565
Cl3 Rb1 3.7937(10) .
Cl5 Rb1 3.377(7) .
Rb1 Rb5 3.670(4) 3
Rb1 Rb5 3.670(4) 2
Rb1 Rb5 3.670(4) .
Rb2 Rb4 4.930(4) 2
Rb2 Rb4 4.930(4) 1_565
Rb2 Rb4 4.930(4) 3_665
Rb3 Rb4 3.773(3) 3
Rb3 Rb4 3.773(3) 2
Rb3 Rb4 3.773(3) .
Rb3 Rb4 4.691(3) 3_665
Rb3 Rb4 4.691(3) 2_545
Rb3 Rb4 4.691(3) 1_455
Rb3 Rb4 4.698(3) 2_655
Rb4 Rb4 1.033(5) 3_665
Rb4 Rb4 1.033(5) 2_655
Rb4 Rb5 4.618(3) 3
Rb4 Rb5 4.750(3) 1_655
Rb4 Rb5 4.751(3) 2_665
Rb5 Rb5 1.200(7) 3_455
Rb5 Rb5 1.200(7) 2_565
